data_7241310
loop_
_publ_author_name
'Wei, Han'
'Wang, Cui-Li'
'gao, wei'
'Liu, Jie-Ping'
'Zhang, Xiumei'

_publ_section_title
;
 Novel 3D anionic heterometallic frameworks based on trinuclear CoII and
 trinuclear LnIII motifs: displaying slow magnetic relaxation and
 selective adsorption of methylene blue
;
_journal_name_full CrystEngComm
_journal_paper_doi 10.1039/D0CE01254H
_journal_year 2020
_chemical_formula_sum 'C66 H113 Co3 N30 O49 Tb3'
_chemical_formula_weight 2764.41
_space_group_crystal_system monoclinic
_space_group_IT_number 12
_space_group_name_Hall '-C 2y'
_space_group_name_H-M_alt 'C 1 2/m 1'
_atom_sites_solution_hydrogens mixed
_audit_creation_method SHELXL-2014/7
_audit_update_record
;
2020-09-24 deposited with the CCDC.	2020-09-25 downloaded from the CCDC.
;
_cell_angle_alpha 90
_cell_angle_beta 110.883(2)
_cell_angle_gamma 90
_cell_formula_units_Z 4
_cell_length_a 27.9621(19)
_cell_length_b 32.846(3)
_cell_length_c 13.4780(11)
_cell_measurement_reflns_used 5842
_cell_measurement_temperature 298(2)
_cell_measurement_theta_max 26.332
_cell_measurement_theta_min 2.392
_cell_volume 11565.6(16)
_computing_cell_refinement 'Bruker SMART'
_computing_data_collection 'Bruker SMART'
_computing_data_reduction 'Bruker SHELXTL'
_computing_molecular_graphics 'Bruker SHELXTL'
_computing_publication_material 'Bruker SHELXTL'
_computing_structure_refinement 'SHELXL-2014/7 (Sheldrick, 2014)'
_computing_structure_solution 'SHELXS-97 (Sheldrick, 1990)'
_diffrn_ambient_temperature 298(2)
_diffrn_measured_fraction_theta_full 0.995
_diffrn_measured_fraction_theta_max 0.995
_diffrn_measurement_device_type 'CCD area detector'
_diffrn_measurement_method 'phi and omega scans'
_diffrn_radiation_type MoK\a
_diffrn_radiation_wavelength 0.71073
_diffrn_reflns_av_R_equivalents 0.0602
_diffrn_reflns_av_unetI/netI 0.0815
_diffrn_reflns_Laue_measured_fraction_full 0.995
_diffrn_reflns_Laue_measured_fraction_max 0.995
_diffrn_reflns_limit_h_max 31
_diffrn_reflns_limit_h_min -33
_diffrn_reflns_limit_k_max 37
_diffrn_reflns_limit_k_min -39
_diffrn_reflns_limit_l_max 15
_diffrn_reflns_limit_l_min -16
_diffrn_reflns_number 29364
_diffrn_reflns_point_group_measured_fraction_full 0.995
_diffrn_reflns_point_group_measured_fraction_max 0.995
_diffrn_reflns_theta_full 25.020
_diffrn_reflns_theta_max 25.020
_diffrn_reflns_theta_min 2.403
_exptl_absorpt_coefficient_mu 2.326
_exptl_absorpt_correction_T_max 0.8202
_exptl_absorpt_correction_T_min 0.4841
_exptl_absorpt_correction_type multi-scan
_exptl_absorpt_process_details sadabs
_exptl_crystal_colour colorless
_exptl_crystal_density_diffrn 1.588
_exptl_crystal_description block
_exptl_crystal_F_000 5548
_exptl_crystal_size_max 0.370
_exptl_crystal_size_mid 0.160
_exptl_crystal_size_min 0.090
_refine_diff_density_max 1.596
_refine_diff_density_min -1.723
_refine_diff_density_rms 0.133
_refine_ls_extinction_method none
_refine_ls_goodness_of_fit_ref 1.123
_refine_ls_hydrogen_treatment constr
_refine_ls_matrix_type full
_refine_ls_number_parameters 569
_refine_ls_number_reflns 10350
_refine_ls_number_restraints 517
_refine_ls_restrained_S_all 1.150
_refine_ls_R_factor_all 0.0727
_refine_ls_R_factor_gt 0.0499
_refine_ls_shift/su_max 0.000
_refine_ls_shift/su_mean 0.000
_refine_ls_structure_factor_coef Fsqd
_refine_ls_weighting_details 'w=1/[\s^2^(Fo^2^)+(0.0515P)^2^] where P=(Fo^2^+2Fc^2^)/3'
_refine_ls_weighting_scheme calc
_refine_ls_wR_factor_gt 0.1278
_refine_ls_wR_factor_ref 0.1333
_reflns_Friedel_coverage 0.000
_reflns_number_gt 6254
_reflns_number_total 10350
_reflns_threshold_expression 'I > 2\s(I)'
_cod_data_source_file d0ce01254h2.cif
_cod_data_source_block 2_CCDC2
_cod_original_cell_volume 11565.7(16)
_cod_original_sg_symbol_H-M 'C 2/m'
_cod_database_code 7241310
_shelx_shelxl_version_number 2014/7
_shelx_space_group_comment
;
The symmetry employed for this shelxl refinement is uniquely defined
by the following loop, which should always be used as a source of
symmetry information in preference to the above space-group names.
They are only intended as comments.
;
_shelx_estimated_absorpt_t_min 0.480
_shelx_estimated_absorpt_t_max 0.818

loop_
_space_group_symop_operation_xyz
'x, y, z'
'-x, y, -z'
'x+1/2, y+1/2, z'
'-x+1/2, y+1/2, -z'
'-x, -y, -z'
'x, -y, z'
'-x+1/2, -y+1/2, -z'
'x+1/2, -y+1/2, z'

loop_
_atom_site_label
_atom_site_type_symbol
_atom_site_fract_x
_atom_site_fract_y
_atom_site_fract_z
_atom_site_U_iso_or_equiv
_atom_site_adp_type
_atom_site_occupancy
_atom_site_site_symmetry_order
_atom_site_calc_flag
_atom_site_refinement_flags_posn
_atom_site_refinement_flags_adp
_atom_site_refinement_flags_occupancy
_atom_site_disorder_assembly
_atom_site_disorder_group
Tb1 Tb 0.09454(2) 0.22108(2) 0.32671(3) 0.02943(12) Uani 1 1 d . . . . .
Tb2 Tb 0.0000 0.28041(2) 0.5000 0.03135(15) Uani 1 2 d S TU P . .
Co1 Co 0.24374(6) 0.0000 0.00799(13) 0.0422(4) Uani 1 2 d S TU P . .
Co2 Co 0.37077(6) 0.0000 0.11531(13) 0.0368(4) Uani 1 2 d S TU P . .
Co3 Co 0.29817(14) 0.03132(11) -0.1665(3) 0.0514(8) Uani 0.3333 1 d D U P A 1
Co4 Co 0.36909(15) 0.0000 -0.1245(3) 0.0221(8) Uani 0.3333 2 d DS TU P B 2
N1 N 0.1666(3) 0.0647(2) -0.1281(6) 0.0477(19) Uani 1 1 d . . . . .
N2 N 0.2124(3) 0.0469(2) -0.1032(7) 0.065(2) Uani 1 1 d . . . . .
N3 N 0.2369(3) 0.0636(2) -0.1603(7) 0.0713(17) Uani 1 1 d . U . . .
N4 N 0.2083(3) 0.0919(3) -0.2172(7) 0.082(2) Uani 1 1 d . U . . .
N5 N 0.2590(2) 0.07445(18) 0.1633(6) 0.0431(18) Uani 1 1 d . . . . .
N6 N 0.2794(2) 0.04484(17) 0.1233(5) 0.0307(15) Uani 1 1 d . . . . .
N7 N 0.3292(2) 0.04498(17) 0.1673(5) 0.0291(14) Uani 1 1 d . . . . .
N8 N 0.3435(2) 0.07445(18) 0.2390(5) 0.0369(16) Uani 1 1 d . . . . .
N9 N 0.4207(3) 0.08217(19) 0.1027(6) 0.0554(17) Uani 1 1 d D U . . .
N10 N 0.3934(5) 0.0508(3) 0.0397(10) 0.0439(17) Uani 0.5 1 d D U P A 1
N11 N 0.3573(5) 0.0642(3) -0.0559(10) 0.0471(17) Uani 0.5 1 d D U P A 1
N12 N 0.3660(5) 0.1047(3) -0.0737(10) 0.0542(19) Uani 0.5 1 d D U P A 1
N10' N 0.4131(6) 0.0422(3) 0.0729(9) 0.0439(17) Uani 0.5 1 d D . P B 2
N11' N 0.4084(5) 0.0453(3) -0.0330(10) 0.0471(17) Uani 0.5 1 d D . P B 2
N12' N 0.4194(5) 0.0835(3) -0.0586(11) 0.0542(19) Uani 0.5 1 d D . P B 2
O1 O 0.1161(2) 0.18833(17) 0.4906(5) 0.0556(17) Uani 1 1 d . . . . .
O2 O 0.0517(2) 0.22474(16) 0.5067(5) 0.0501(15) Uani 1 1 d . . . . .
O3 O -0.0433(2) 0.16452(17) 0.7230(5) 0.0625(18) Uani 1 1 d . U . . .
O4 O -0.0162(8) 0.1116(6) 0.8113(16) 0.094(4) Uani 0.469(12) 1 d . U P C 1
O4' O 0.0091(7) 0.1369(5) 0.8748(14) 0.094(4) Uani 0.531(12) 1 d . . P C 2
O5 O 0.1873(2) 0.22481(17) 0.3754(5) 0.0587(17) Uani 1 1 d . . . . .
O6 O 0.1522(2) 0.17046(16) 0.2930(5) 0.0516(16) Uani 1 1 d . . . . .
O7 O 0.1240(2) 0.27590(15) 0.4385(4) 0.0416(13) Uani 1 1 d . . . . .
O8 O 0.0784(2) 0.30792(17) 0.5186(6) 0.070(2) Uani 1 1 d . . . . .
O9 O 0.1036(3) 0.2766(2) 0.2218(5) 0.077(2) Uani 1 1 d . . . . .
O10 O 0.0737(2) 0.22267(19) 0.1305(4) 0.0548(16) Uani 1 1 d . . . . .
O11 O -0.0145(2) 0.2467(2) -0.2745(5) 0.076(2) Uani 1 1 d . . . . .
O12 O 0.0269(3) 0.2913(2) -0.3256(5) 0.093(2) Uani 1 1 d . U . . .
O13 O 0.0000 0.3549(4) 0.5000 0.170(5) Uani 1 2 d S TU P . .
H13A H -0.0296 0.3635 0.4909 0.255 Uiso 0.5 1 d R U P . .
H13B H 0.0204 0.3635 0.5584 0.255 Uiso 0.5 1 d R U P . .
O14 O 0.3099(3) 0.0000 -0.0287(6) 0.0445(15) Uani 1 2 d S TU P A .
H14A H 0.3101 -0.0243 -0.0490 0.053 Uiso 0.5 1 d R U P . .
O15 O 0.1782(3) 0.0000 0.0508(9) 0.085(3) Uani 1 2 d S TU P . .
H15A H 0.1567 -0.0169 0.0133 0.128 Uiso 0.5 1 d R U P . .
H15B H 0.1868 -0.0067 0.1150 0.128 Uiso 0.5 1 d R U P . .
O16 O 0.4319(3) 0.0000 0.2586(8) 0.084(3) Uani 1 2 d S TU P A .
H16A H 0.4288 -0.0194 0.2970 0.126 Uiso 0.5 1 d R U P . .
H16B H 0.4591 0.0000 0.2462 0.126 Uiso 1 2 d R U P . .
O17 O 0.2904(7) 0.0646(5) -0.3019(11) 0.070(4) Uani 0.3333 1 d D U P A 1
H17A H 0.3123 0.0576 -0.3282 0.104 Uiso 0.3333 1 d R U P A 1
H17B H 0.2610 0.0612 -0.3469 0.104 Uiso 0.3333 1 d R U P A 1
O18 O 0.3543(7) 0.0000 -0.2010(16) 0.0221(8) Uani 0.3333 2 d S TU P A 1
H18A H 0.3674 -0.0194 -0.1591 0.033 Uiso 0.1667 1 d R U P A 1
H18B H 0.3395 -0.0094 -0.2624 0.033 Uiso 0.1667 1 d R U P A 1
O19 O 0.2406(9) 0.0000 -0.2892(19) 0.054(3) Uani 0.3333 2 d S TU P A 1
H19A H 0.2319 -0.0210 -0.2639 0.082 Uiso 0.1667 1 d R U P A 1
H19B H 0.2150 0.0150 -0.3173 0.082 Uiso 0.1667 1 d R U P A 1
O20 O 0.4144(7) 0.0000 -0.2185(14) 0.036(4) Uani 0.3333 2 d DS TU P B 2
H20A H 0.4042 -0.0175 -0.2671 0.054 Uiso 0.1667 1 d R U P B 2
H20B H 0.4141 0.0233 -0.2452 0.054 Uiso 0.1667 1 d R U P B 2
O21 O 0.3256(11) 0.0451(7) -0.223(2) 0.0514(8) Uani 0.1667 1 d D U P B 2
H21B H 0.3438 0.0661 -0.2204 0.077 Uiso 0.1667 1 d R U P B 2
H21C H 0.3140 0.0360 -0.2863 0.077 Uiso 0.1667 1 d R U P B 2
C1 C 0.0849(3) 0.1955(2) 0.5343(6) 0.043(2) Uani 1 1 d . . . . .
C2 C -0.0134(9) 0.1375(7) 0.7500(17) 0.037(4) Uani 0.469(12) 1 d . U P C 1
C2' C 0.0020(7) 0.1511(6) 0.7879(15) 0.037(4) Uani 0.531(12) 1 d . . P C 2
C3 C 0.1645(3) 0.0920(3) -0.1989(8) 0.057(2) Uani 1 1 d . U . . .
C4 C 0.0835(3) 0.1697(2) 0.6247(6) 0.0334(18) Uani 1 1 d . . . . .
C5 C 0.0423(3) 0.1703(2) 0.6567(6) 0.045(2) Uani 1 1 d . . . . .
H5 H 0.0154 0.1881 0.6242 0.054 Uiso 1 1 calc R U . . .
C6 C 0.0402(3) 0.1449(3) 0.7368(7) 0.052(2) Uani 1 1 d . . . . .
C7 C 0.0812(4) 0.1189(3) 0.7819(7) 0.060(3) Uani 1 1 d . . . . .
H7 H 0.0808 0.1014 0.8357 0.073 Uiso 1 1 calc R U . . .
C8 C 0.1220(3) 0.1183(3) 0.7495(7) 0.047(2) Uani 1 1 d . . . . .
C9 C 0.1227(3) 0.1432(2) 0.6713(6) 0.040(2) Uani 1 1 d . . . . .
H9 H 0.1504 0.1424 0.6484 0.048 Uiso 1 1 calc R U . . .
C10 C 0.1905(3) 0.1910(2) 0.3372(7) 0.042(2) Uani 1 1 d . . . . .
C11 C 0.1195(3) 0.2998(2) 0.5041(6) 0.0362(19) Uani 1 1 d . . . . .
C12 C 0.2991(3) 0.0923(2) 0.2357(6) 0.0335(18) Uani 1 1 d . . . . .
C13 C 0.2425(3) 0.1754(2) 0.3478(7) 0.039(2) Uani 1 1 d . . . . .
C14 C 0.2862(3) 0.1940(2) 0.4127(6) 0.035(2) Uani 1 1 d . . . . .
H14 H 0.2833 0.2167 0.4513 0.042 Uiso 1 1 calc R U . . .
C15 C 0.3348(3) 0.1801(2) 0.4233(6) 0.0341(19) Uani 1 1 d . . . . .
C16 C 0.3393(3) 0.1464(2) 0.3624(6) 0.037(2) Uani 1 1 d . . . . .
H16 H 0.3713 0.1370 0.3664 0.045 Uiso 1 1 calc R U . . .
C17 C 0.2947(3) 0.1273(2) 0.2960(6) 0.037(2) Uani 1 1 d . . . . .
C18 C 0.2466(3) 0.1426(2) 0.2886(6) 0.040(2) Uani 1 1 d . . . . .
H18 H 0.2171 0.1303 0.2427 0.048 Uiso 1 1 calc R U . . .
C19 C 0.0838(3) 0.2588(3) 0.1373(7) 0.053(3) Uani 1 1 d . . . . .
C20 C 0.0166(4) 0.2754(3) -0.2558(7) 0.048(2) Uani 1 1 d . . . . .
C21 C 0.4088(6) 0.1102(5) 0.0199(10) 0.046(2) Uani 0.5 1 d D U P A 1
C21' C 0.4347(7) 0.1054(5) 0.0346(10) 0.046(2) Uani 0.5 1 d D . P B 2
C22 C 0.0669(3) 0.2852(3) 0.0377(6) 0.048(2) Uani 1 1 d . . . . .
C23 C 0.0462(3) 0.2678(3) -0.0627(6) 0.043(2) Uani 1 1 d . . . . .
H23 H 0.0390 0.2401 -0.0700 0.051 Uiso 1 1 calc R U . . .
C24 C 0.0361(3) 0.2924(2) -0.1532(6) 0.0364(19) Uani 1 1 d . . . . .
C25 C 0.0470(3) 0.3319(3) -0.1404(6) 0.048(2) Uani 1 1 d . . . . .
H25 H 0.0406 0.3480 -0.2004 0.057 Uiso 1 1 calc R U . . .
C26 C 0.0673(4) 0.3499(3) -0.0421(7) 0.070(3) Uani 1 1 d . . . . .
C27 C 0.0760(4) 0.3253(3) 0.0467(7) 0.061(3) Uani 1 1 d . . . . .
H27 H 0.0885 0.3370 0.1140 0.074 Uiso 1 1 calc R U . . .

loop_
_atom_site_aniso_label
_atom_site_aniso_U_11
_atom_site_aniso_U_22
_atom_site_aniso_U_33
_atom_site_aniso_U_23
_atom_site_aniso_U_13
_atom_site_aniso_U_12
Tb1 0.0318(2) 0.0316(2) 0.0239(2) -0.00421(18) 0.00860(16) -0.00535(17)
Tb2 0.0258(3) 0.0358(3) 0.0253(3) 0.000 0.0004(2) 0.000
Co1 0.0403(9) 0.0219(8) 0.0396(10) 0.000 -0.0161(7) 0.000
Co2 0.0375(9) 0.0241(8) 0.0511(10) 0.000 0.0187(8) 0.000
Co3 0.0516(18) 0.0458(17) 0.0471(19) 0.0028(15) 0.0058(15) 0.0035(15)
Co4 0.0303(18) 0.0213(17) 0.0174(18) 0.000 0.0118(15) 0.000
N1 0.042(5) 0.045(4) 0.042(5) 0.013(4) -0.003(4) 0.010(3)
N2 0.050(5) 0.041(5) 0.080(6) 0.019(4) -0.007(5) 0.005(4)
N3 0.060(3) 0.059(3) 0.076(3) 0.022(3) 0.001(3) 0.008(3)
N4 0.067(4) 0.071(4) 0.090(4) 0.043(4) 0.005(4) 0.014(3)
N5 0.031(4) 0.029(4) 0.062(5) -0.018(3) 0.008(4) 0.001(3)
N6 0.020(3) 0.027(3) 0.043(4) -0.015(3) 0.008(3) 0.001(3)
N7 0.037(4) 0.023(3) 0.022(4) -0.013(3) 0.003(3) 0.005(3)
N8 0.029(4) 0.038(4) 0.034(4) -0.017(3) -0.001(3) 0.003(3)
N9 0.058(3) 0.037(3) 0.061(4) 0.004(3) 0.009(3) -0.013(3)
N10 0.048(3) 0.032(3) 0.045(3) 0.004(3) 0.009(3) -0.008(3)
N11 0.049(3) 0.039(3) 0.048(3) 0.001(3) 0.010(3) -0.009(3)
N12 0.060(3) 0.041(3) 0.052(3) 0.006(3) 0.007(3) -0.012(3)
N10' 0.048(3) 0.032(3) 0.045(3) 0.004(3) 0.009(3) -0.008(3)
N11' 0.049(3) 0.039(3) 0.048(3) 0.001(3) 0.010(3) -0.009(3)
N12' 0.060(3) 0.041(3) 0.052(3) 0.006(3) 0.007(3) -0.012(3)
O1 0.070(4) 0.063(4) 0.048(4) 0.007(3) 0.038(4) 0.005(3)
O2 0.040(3) 0.039(3) 0.059(4) 0.023(3) 0.003(3) 0.001(3)
O3 0.068(4) 0.051(4) 0.084(5) 0.038(4) 0.046(4) 0.035(3)
O4 0.103(9) 0.109(10) 0.085(9) 0.061(7) 0.053(7) 0.039(7)
O4' 0.103(9) 0.109(10) 0.085(9) 0.061(7) 0.053(7) 0.039(7)
O5 0.051(4) 0.043(4) 0.091(5) -0.018(4) 0.037(4) -0.004(3)
O6 0.034(3) 0.043(3) 0.082(5) -0.029(3) 0.027(3) -0.013(3)
O7 0.050(3) 0.036(3) 0.036(3) -0.021(3) 0.012(3) -0.005(3)
O8 0.064(4) 0.053(4) 0.116(6) -0.062(4) 0.060(4) -0.039(3)
O9 0.092(5) 0.107(6) 0.020(3) -0.005(4) 0.004(3) -0.064(4)
O10 0.063(4) 0.064(4) 0.030(3) 0.000(3) 0.008(3) -0.016(3)
O11 0.037(4) 0.107(6) 0.075(5) -0.062(5) 0.009(3) -0.010(4)
O12 0.122(6) 0.114(5) 0.038(4) -0.010(4) 0.022(4) -0.057(4)
O13 0.135(8) 0.126(8) 0.186(9) 0.000 -0.019(7) 0.000
O14 0.052(3) 0.037(3) 0.041(3) 0.000 0.013(2) 0.000
O15 0.054(6) 0.067(6) 0.108(8) 0.000 -0.004(5) 0.000
O16 0.055(5) 0.074(6) 0.091(7) 0.000 -0.013(5) 0.000
O17 0.068(6) 0.063(6) 0.063(6) 0.006(6) 0.005(6) 0.000(6)
O18 0.0303(18) 0.0213(17) 0.0174(18) 0.000 0.0118(15) 0.000
O19 0.054(4) 0.049(4) 0.051(4) 0.000 0.007(4) 0.000
O20 0.045(7) 0.036(7) 0.026(7) 0.000 0.012(6) 0.000
O21 0.0516(18) 0.0458(17) 0.0471(19) 0.0028(15) 0.0058(15) 0.0035(15)
C1 0.051(6) 0.036(5) 0.024(5) 0.011(4) -0.009(4) -0.005(4)
C2 0.042(8) 0.039(8) 0.030(8) 0.016(6) 0.012(6) 0.013(6)
C2' 0.042(8) 0.039(8) 0.030(8) 0.016(6) 0.012(6) 0.013(6)
C3 0.044(5) 0.055(5) 0.072(5) 0.034(4) 0.020(4) 0.015(4)
C4 0.028(4) 0.039(5) 0.026(4) 0.012(4) 0.001(3) -0.001(4)
C5 0.054(6) 0.048(5) 0.029(5) 0.019(4) 0.008(4) 0.030(4)
C6 0.057(6) 0.058(6) 0.049(6) 0.027(5) 0.029(5) 0.024(5)
C7 0.072(7) 0.064(6) 0.049(6) 0.042(5) 0.025(5) 0.024(5)
C8 0.030(5) 0.060(6) 0.049(6) 0.012(5) 0.011(4) 0.011(4)
C9 0.024(4) 0.047(5) 0.051(6) 0.030(4) 0.014(4) 0.011(4)
C10 0.056(6) 0.036(5) 0.043(6) -0.006(4) 0.031(5) 0.006(4)
C11 0.044(5) 0.029(4) 0.038(5) -0.006(4) 0.018(4) -0.007(4)
C12 0.030(4) 0.032(4) 0.037(5) -0.010(4) 0.009(4) -0.006(4)
C13 0.040(5) 0.035(5) 0.051(6) -0.013(4) 0.028(4) -0.004(4)
C14 0.043(5) 0.029(4) 0.043(5) -0.010(4) 0.029(4) 0.006(4)
C15 0.041(5) 0.020(4) 0.047(5) -0.015(4) 0.022(4) -0.012(3)
C16 0.034(5) 0.039(5) 0.043(5) -0.015(4) 0.020(4) -0.003(4)
C17 0.039(5) 0.030(4) 0.043(5) -0.018(4) 0.016(4) -0.004(4)
C18 0.031(5) 0.047(5) 0.041(5) -0.016(4) 0.011(4) -0.007(4)
C19 0.048(6) 0.080(7) 0.026(5) 0.011(5) 0.008(4) -0.029(5)
C20 0.057(6) 0.050(6) 0.034(5) 0.003(5) 0.011(5) 0.003(5)
C21 0.048(5) 0.044(4) 0.045(4) 0.004(4) 0.016(4) -0.024(4)
C21' 0.048(5) 0.044(4) 0.045(4) 0.004(4) 0.016(4) -0.024(4)
C22 0.046(5) 0.071(6) 0.018(4) -0.001(4) 0.001(4) -0.035(5)
C23 0.041(5) 0.048(5) 0.032(5) -0.002(4) 0.005(4) -0.014(4)
C24 0.038(5) 0.043(5) 0.021(4) -0.001(4) 0.002(4) -0.014(4)
C25 0.064(6) 0.052(6) 0.022(5) -0.004(4) 0.010(4) -0.013(5)
C26 0.128(10) 0.059(6) 0.030(6) -0.013(5) 0.037(6) -0.044(6)
C27 0.077(7) 0.076(7) 0.024(5) -0.005(5) 0.010(5) -0.045(6)

loop_
_atom_type_symbol
_atom_type_description
_atom_type_scat_dispersion_real
_atom_type_scat_dispersion_imag
_atom_type_scat_source
C C 0.0033 0.0016 'International Tables Vol C Tables 4.2.6.8 and 6.1.1.4'
H H 0.0000 0.0000 'International Tables Vol C Tables 4.2.6.8 and 6.1.1.4'
N N 0.0061 0.0033 'International Tables Vol C Tables 4.2.6.8 and 6.1.1.4'
O O 0.0106 0.0060 'International Tables Vol C Tables 4.2.6.8 and 6.1.1.4'
Co Co 0.3494 0.9721 'International Tables Vol C Tables 4.2.6.8 and 6.1.1.4'
Tb Tb -0.1723 4.1537 'International Tables Vol C Tables 4.2.6.8 and 6.1.1.4'

loop_
_geom_angle_atom_site_label_1
_geom_angle_atom_site_label_2
_geom_angle_atom_site_label_3
_geom_angle
_geom_angle_site_symmetry_1
_geom_angle_site_symmetry_3
_geom_angle_publ_flag
O11 Tb1 O3 76.4(2) 2 2_556 ?
O11 Tb1 O7 89.8(2) 2 . ?
O3 Tb1 O7 149.76(19) 2_556 . ?
O11 Tb1 O1 111.1(2) 2 . ?
O3 Tb1 O1 80.0(2) 2_556 . ?
O7 Tb1 O1 80.2(2) . . ?
O11 Tb1 O9 80.4(2) 2 . ?
O3 Tb1 O9 129.5(2) 2_556 . ?
O7 Tb1 O9 72.5(2) . . ?
O1 Tb1 O9 150.5(2) . . ?
O11 Tb1 O5 155.0(2) 2 . ?
O3 Tb1 O5 127.7(2) 2_556 . ?
O7 Tb1 O5 71.76(19) . . ?
O1 Tb1 O5 82.9(2) . . ?
O9 Tb1 O5 78.0(2) . . ?
O11 Tb1 O6 146.5(2) 2 . ?
O3 Tb1 O6 77.39(19) 2_556 . ?
O7 Tb1 O6 122.85(18) . . ?
O1 Tb1 O6 84.1(2) . . ?
O9 Tb1 O6 101.1(2) . . ?
O5 Tb1 O6 51.86(17) . . ?
O11 Tb1 O10 80.3(2) 2 . ?
O3 Tb1 O10 79.8(2) 2_556 . ?
O7 Tb1 O10 124.8(2) . . ?
O1 Tb1 O10 153.6(2) . . ?
O9 Tb1 O10 52.3(2) . . ?
O5 Tb1 O10 96.2(2) . . ?
O6 Tb1 O10 74.9(2) . . ?
O11 Tb1 C1 89.2(2) 2 . ?
O3 Tb1 C1 78.0(2) 2_556 . ?
O7 Tb1 C1 75.0(2) . . ?
O1 Tb1 C1 22.30(19) . . ?
O9 Tb1 C1 145.8(2) . . ?
O5 Tb1 C1 101.6(2) . . ?
O6 Tb1 C1 105.2(2) . . ?
O10 Tb1 C1 157.1(2) . . ?
O12 Tb2 O12 161.5(4) 1_556 2 ?
O12 Tb2 O8 90.1(3) 1_556 2_556 ?
O12 Tb2 O8 82.6(2) 2 2_556 ?
O12 Tb2 O8 82.6(2) 1_556 . ?
O12 Tb2 O8 90.1(3) 2 . ?
O8 Tb2 O8 133.8(3) 2_556 . ?
O12 Tb2 O2 96.6(3) 1_556 . ?
O12 Tb2 O2 98.1(2) 2 . ?
O8 Tb2 O2 150.8(2) 2_556 . ?
O8 Tb2 O2 75.39(19) . . ?
O12 Tb2 O2 98.1(2) 1_556 2_556 ?
O12 Tb2 O2 96.6(3) 2 2_556 ?
O8 Tb2 O2 75.40(19) 2_556 2_556 ?
O8 Tb2 O2 150.8(2) . 2_556 ?
O2 Tb2 O2 75.5(3) . 2_556 ?
O12 Tb2 O13 80.7(2) 1_556 . ?
O12 Tb2 O13 80.7(2) 2 . ?
O8 Tb2 O13 66.88(15) 2_556 . ?
O8 Tb2 O13 66.88(15) . . ?
O2 Tb2 O13 142.23(13) . . ?
O2 Tb2 O13 142.23(13) 2_556 . ?
O14 Co1 O15 178.0(4) . . ?
O14 Co1 N2 90.6(3) . 6 ?
O15 Co1 N2 90.8(3) . 6 ?
O14 Co1 N2 90.6(3) . . ?
O15 Co1 N2 90.8(3) . . ?
N2 Co1 N2 93.7(4) 6 . ?
O14 Co1 N6 87.0(2) . . ?
O15 Co1 N6 91.5(3) . . ?
N2 Co1 N6 176.4(3) 6 . ?
N2 Co1 N6 88.9(3) . . ?
O14 Co1 N6 87.0(2) . 6 ?
O15 Co1 N6 91.5(3) . 6 ?
N2 Co1 N6 88.9(3) 6 6 ?
N2 Co1 N6 176.4(3) . 6 ?
N6 Co1 N6 88.3(3) . 6 ?
N10' Co2 N10' 86.0(7) 6 . ?
N10' Co2 O16 83.8(4) 6 . ?
N10' Co2 O16 83.8(4) . . ?
N10' Co2 O14 95.9(4) 6 . ?
N10' Co2 O14 95.9(4) . . ?
O16 Co2 O14 179.6(4) . . ?
N10' Co2 N7 93.4(4) 6 6 ?
N10' Co2 N7 177.2(4) . 6 ?
O16 Co2 N7 93.3(3) . 6 ?
O14 Co2 N7 86.9(2) . 6 ?
N10' Co2 N7 177.2(4) 6 . ?
N10' Co2 N7 93.4(4) . . ?
O16 Co2 N7 93.3(3) . . ?
O14 Co2 N7 86.9(2) . . ?
N7 Co2 N7 87.0(3) 6 . ?
O16 Co2 N10 99.0(3) . . ?
O14 Co2 N10 80.8(3) . . ?
N7 Co2 N10 165.4(4) 6 . ?
N7 Co2 N10 84.6(4) . . ?
O16 Co2 N10 99.0(3) . 6 ?
O14 Co2 N10 80.8(3) . 6 ?
N7 Co2 N10 84.6(4) 6 6 ?
N7 Co2 N10 165.4(4) . 6 ?
N10 Co2 N10 100.9(7) . 6 ?
N3 Co3 O14 95.1(3) . . ?
N3 Co3 Co3 121.2(3) . 6 ?
O14 Co3 Co3 59.81(15) . 6 ?
N3 Co3 O18 170.0(7) . . ?
O14 Co3 O18 93.8(5) . . ?
Co3 Co3 O18 60.1(3) 6 . ?
N3 Co3 O17 86.4(6) . . ?
O14 Co3 O17 176.7(6) . . ?
Co3 Co3 O17 121.9(5) 6 . ?
O18 Co3 O17 85.1(7) . . ?
N3 Co3 N11 99.5(5) . . ?
O14 Co3 N11 77.4(4) . . ?
Co3 Co3 N11 121.2(3) 6 . ?
O18 Co3 N11 87.0(6) . . ?
O17 Co3 N11 99.4(6) . . ?
N3 Co3 O19 82.5(6) . . ?
O14 Co3 O19 107.2(5) . . ?
Co3 Co3 O19 60.9(3) 6 . ?
O18 Co3 O19 90.5(8) . . ?
O17 Co3 O19 76.0(7) . . ?
N11 Co3 O19 174.9(7) . . ?
N11' Co4 N11' 96.5(7) . 6 ?
N11' Co4 O21 177.3(11) . 6 ?
N11' Co4 O21 86.1(10) 6 6 ?
N11' Co4 O21 86.1(10) . . ?
N11' Co4 O21 177.3(11) 6 . ?
O21 Co4 O21 91.3(19) 6 . ?
N11' Co4 O20 93.2(5) . . ?
N11' Co4 O20 93.2(5) 6 . ?
O21 Co4 O20 87.5(10) 6 . ?
O21 Co4 O20 87.5(10) . . ?
C3 N1 N2 106.0(7) . . ?
N3 N2 N1 108.8(7) . . ?
N3 N2 Co1 123.2(6) . . ?
N1 N2 Co1 128.0(6) . . ?
N4 N3 N2 107.8(8) . . ?
N4 N3 Co3 134.7(8) . . ?
N2 N3 Co3 115.3(6) . . ?
N3 N4 C3 107.9(8) . . ?
C12 N5 N6 104.3(6) . . ?
N7 N6 N5 110.8(6) . . ?
N7 N6 Co1 118.9(4) . . ?
N5 N6 Co1 130.3(5) . . ?
N6 N7 N8 109.3(5) . . ?
N6 N7 Co2 117.6(4) . . ?
N8 N7 Co2 133.1(5) . . ?
N7 N8 C12 104.9(6) . . ?
C21' N9 N10' 113.2(10) . . ?
N10 N9 C21 94.6(9) . . ?
N9 N10 N11 113.0(10) . . ?
N9 N10 Co2 118.5(8) . . ?
N11 N10 Co2 116.3(8) . . ?
N12 N11 N10 110.5(11) . . ?
N12 N11 Co3 121.0(9) . . ?
N10 N11 Co3 128.5(8) . . ?
N11 N12 C21 96.6(11) . . ?
N9 N10' N11' 100.4(9) . . ?
N9 N10' Co2 128.1(9) . . ?
N11' N10' Co2 119.1(8) . . ?
N12' N11' N10' 112.3(11) . . ?
N12' N11' Co4 130.8(10) . . ?
N10' N11' Co4 114.3(8) . . ?
N11' N12' C21' 105.9(12) . . ?
C1 O1 Tb1 112.0(5) . . ?
C1 O2 Tb2 166.4(5) . . ?
C2 O3 Tb1 174.4(12) . 2_556 ?
C2' O3 Tb1 143.9(10) . 2_556 ?
C10 O5 Tb1 94.0(5) . . ?
C10 O6 Tb1 93.2(5) . . ?
C11 O7 Tb1 150.5(5) . . ?
C11 O8 Tb2 141.7(5) . . ?
C19 O9 Tb1 94.3(5) . . ?
C19 O10 Tb1 88.9(5) . . ?
C20 O11 Tb1 152.7(7) . 2 ?
C20 O12 Tb2 132.3(7) . 1_554 ?
Tb2 O13 H13A 109.6 . . ?
Tb2 O13 H13B 109.6 . . ?
H13A O13 H13B 109.2 . . ?
Co3 O14 Co3 60.4(3) 6 . ?
Co3 O14 Co2 131.4(3) 6 . ?
Co3 O14 Co2 131.4(3) . . ?
Co3 O14 Co1 110.4(3) 6 . ?
Co3 O14 Co1 110.4(3) . . ?
Co2 O14 Co1 106.3(3) . . ?
Co3 O14 H14A 41.3 6 . ?
Co3 O14 H14A 101.5 . . ?
Co2 O14 H14A 101.7 . . ?
Co1 O14 H14A 100.8 . . ?
Co1 O15 H15A 109.8 . . ?
Co1 O15 H15B 109.0 . . ?
H15A O15 H15B 109.1 . . ?
Co2 O16 H16A 109.8 . . ?
Co2 O16 H16B 108.7 . . ?
H16A O16 H16B 115.1 . . ?
Co3 O17 H17A 111.3 . . ?
Co3 O17 H17B 109.6 . . ?
H17A O17 H17B 109.3 . . ?
Co3 O18 Co3 59.8(5) 6 . ?
Co3 O18 H18A 69.8 6 . ?
Co3 O18 H18A 114.0 . . ?
Co3 O18 H18B 83.8 6 . ?
Co3 O18 H18B 104.9 . . ?
H18A O18 H18B 109.1 . . ?
Co3 O19 Co3 58.1(7) 6 . ?
Co3 O19 H19A 62.4 6 . ?
Co3 O19 H19A 109.3 . . ?
Co3 O19 H19B 157.7 6 . ?
Co3 O19 H19B 110.8 . . ?
H19A O19 H19B 109.7 . . ?
Co4 O20 H20A 111.2 . . ?
Co4 O20 H20B 110.1 . . ?
H20A O20 H20B 109.8 . . ?
Co4 O21 H21B 110.2 . . ?
Co4 O21 H21C 108.6 . . ?
H21B O21 H21C 109.5 . . ?
O1 C1 O2 124.0(7) . . ?
O1 C1 C4 120.5(7) . . ?
O2 C1 C4 115.5(8) . . ?
O1 C1 Tb1 45.7(4) . . ?
O2 C1 Tb1 79.5(4) . . ?
C4 C1 Tb1 161.4(6) . . ?
O3 C2 O4 122(2) . . ?
O3 C2 C6 116.2(17) . . ?
O4 C2 C6 118.5(18) . . ?
O4' C2' O3 123.5(18) . . ?
O4' C2' C6 120.3(16) . . ?
O3 C2' C6 114.5(14) . . ?
N1 C3 N4 109.4(8) . . ?
N1 C3 C8 126.0(8) . 1_554 ?
N4 C3 C8 124.6(8) . 1_554 ?
C9 C4 C5 119.5(7) . . ?
C9 C4 C1 119.1(7) . . ?
C5 C4 C1 121.2(7) . . ?
C4 C5 C6 120.9(7) . . ?
C4 C5 H5 119.5 . . ?
C6 C5 H5 119.5 . . ?
C5 C6 C7 117.1(8) . . ?
C5 C6 C2' 121.5(10) . . ?
C7 C6 C2' 120.2(10) . . ?
C5 C6 C2 119.0(10) . . ?
C7 C6 C2 121.5(10) . . ?
C8 C7 C6 121.8(8) . . ?
C8 C7 H7 119.1 . . ?
C6 C7 H7 119.1 . . ?
C9 C8 C7 119.6(8) . . ?
C9 C8 C3 120.5(8) . 1_556 ?
C7 C8 C3 119.9(8) . 1_556 ?
C8 C9 C4 121.1(7) . . ?
C8 C9 H9 119.5 . . ?
C4 C9 H9 119.5 . . ?
O6 C10 O5 120.9(8) . . ?
O6 C10 C13 120.6(7) . . ?
O5 C10 C13 118.5(8) . . ?
O7 C11 O8 125.7(7) . . ?
O7 C11 C15 119.0(7) . 7_556 ?
O8 C11 C15 115.3(7) . 7_556 ?
N5 C12 N8 110.7(6) . . ?
N5 C12 C17 123.1(7) . . ?
N8 C12 C17 126.0(7) . . ?
C14 C13 C18 118.8(7) . . ?
C14 C13 C10 121.6(7) . . ?
C18 C13 C10 119.6(7) . . ?
C13 C14 C15 122.5(7) . . ?
C13 C14 H14 118.8 . . ?
C15 C14 H14 118.8 . . ?
C14 C15 C16 118.9(7) . . ?
C14 C15 C11 120.6(7) . 7_556 ?
C16 C15 C11 120.5(7) . 7_556 ?
C17 C16 C15 118.8(7) . . ?
C17 C16 H16 120.6 . . ?
C15 C16 H16 120.6 . . ?
C16 C17 C18 119.8(7) . . ?
C16 C17 C12 118.9(7) . . ?
C18 C17 C12 121.3(7) . . ?
C13 C18 C17 121.3(7) . . ?
C13 C18 H18 119.4 . . ?
C17 C18 H18 119.4 . . ?
O10 C19 O9 123.7(9) . . ?
O10 C19 C22 119.9(8) . . ?
O9 C19 C22 116.2(9) . . ?
O12 C20 O11 121.1(9) . . ?
O12 C20 C24 118.7(9) . . ?
O11 C20 C24 119.8(8) . . ?
N9 C21 N12 121.1(11) . . ?
N9 C21 C26 118.0(10) . 7 ?
N12 C21 C26 118.9(10) . 7 ?
N9 C21' N12' 104.7(11) . . ?
N9 C21' C26 119.3(11) . 7 ?
N12' C21' C26 125.2(11) . 7 ?
C27 C22 C23 119.5(8) . . ?
C27 C22 C19 119.4(8) . . ?
C23 C22 C19 120.9(8) . . ?
C22 C23 C24 119.5(8) . . ?
C22 C23 H23 120.2 . . ?
C24 C23 H23 120.2 . . ?
C25 C24 C23 118.9(8) . . ?
C25 C24 C20 120.4(8) . . ?
C23 C24 C20 120.7(8) . . ?
C24 C25 C26 122.9(8) . . ?
C24 C25 H25 118.6 . . ?
C26 C25 H25 118.6 . . ?
C25 C26 C27 117.6(8) . . ?
C25 C26 C21 126.1(9) . 7 ?
C27 C26 C21 114.8(9) . 7 ?
C25 C26 C21' 118.8(10) . 7 ?
C27 C26 C21' 121.3(9) . 7 ?
C22 C27 C26 121.6(8) . . ?
C22 C27 H27 119.2 . . ?
C26 C27 H27 119.2 . . ?

loop_
_geom_bond_atom_site_label_1
_geom_bond_atom_site_label_2
_geom_bond_distance
_geom_bond_site_symmetry_2
_geom_bond_publ_flag
Tb1 O11 2.255(6) 2 ?
Tb1 O3 2.296(5) 2_556 ?
Tb1 O7 2.304(5) . ?
Tb1 O1 2.335(6) . ?
Tb1 O9 2.377(6) . ?
Tb1 O5 2.442(6) . ?
Tb1 O6 2.468(5) . ?
Tb1 O10 2.498(5) . ?
Tb1 C1 3.025(8) . ?
Tb2 O12 2.226(7) 1_556 ?
Tb2 O12 2.226(7) 2 ?
Tb2 O8 2.301(5) 2_556 ?
Tb2 O8 2.301(5) . ?
Tb2 O2 2.313(5) . ?
Tb2 O2 2.313(5) 2_556 ?
Tb2 O13 2.447(13) . ?
Co1 O14 2.078(7) . ?
Co1 O15 2.108(10) . ?
Co1 N2 2.109(7) 6 ?
Co1 N2 2.109(7) . ?
Co1 N6 2.115(6) . ?
Co1 N6 2.115(6) 6 ?
Co2 N10' 2.034(12) 6 ?
Co2 N10' 2.034(12) . ?
Co2 O16 2.073(9) . ?
Co2 O14 2.076(8) . ?
Co2 N7 2.146(5) 6 ?
Co2 N7 2.146(5) . ?
Co2 N10 2.162(13) . ?
Co2 N10 2.162(13) 6 ?
Co3 N3 2.041(9) . ?
Co3 O14 2.045(7) . ?
Co3 Co3 2.057(7) 6 ?
Co3 O18 2.064(15) . ?
Co3 O17 2.071(9) . ?
Co3 N11 2.090(12) . ?
Co3 O19 2.12(2) . ?
Co4 N11' 1.994(12) . ?
Co4 N11' 1.994(12) 6 ?
Co4 O21 2.071(10) 6 ?
Co4 O21 2.071(10) . ?
Co4 O20 2.087(9) . ?
N1 C3 1.295(10) . ?
N1 N2 1.338(9) . ?
N2 N3 1.318(10) . ?
N3 N4 1.289(10) . ?
N4 C3 1.333(11) . ?
N5 C12 1.332(9) . ?
N5 N6 1.335(7) . ?
N6 N7 1.305(7) . ?
N7 N8 1.325(7) . ?
N8 C12 1.360(9) . ?
N9 C21' 1.353(9) . ?
N9 N10' 1.366(8) . ?
N9 N10 1.381(9) . ?
N9 C21 1.393(9) . ?
N10 N11 1.395(9) . ?
N11 N12 1.387(9) . ?
N12 C21 1.407(9) . ?
N10' N11' 1.389(9) . ?
N11' N12' 1.365(9) . ?
N12' C21' 1.377(9) . ?
O1 C1 1.238(9) . ?
O2 C1 1.295(9) . ?
O3 C2 1.18(2) . ?
O3 C2' 1.333(19) . ?
O3 Tb1 2.296(5) 2_556 ?
O4 C2 1.21(2) . ?
O4' C2' 1.21(2) . ?
O5 C10 1.241(8) . ?
O6 C10 1.226(9) . ?
O7 C11 1.221(8) . ?
O8 C11 1.261(8) . ?
O9 C19 1.225(10) . ?
O10 C19 1.214(10) . ?
O11 C20 1.247(10) . ?
O11 Tb1 2.255(6) 2 ?
O12 C20 1.199(10) . ?
O12 Tb2 2.226(7) 1_554 ?
O13 H13A 0.8397 . ?
O13 H13B 0.8393 . ?
O14 Co3 2.045(7) 6 ?
O14 H14A 0.8456 . ?
O15 H15A 0.8413 . ?
O15 H15B 0.8405 . ?
O16 H16A 0.8440 . ?
O16 H16B 0.8345 . ?
O17 H17A 0.8414 . ?
O17 H17B 0.8380 . ?
O18 Co3 2.064(15) 6 ?
O18 H18A 0.8429 . ?
O18 H18B 0.8402 . ?
O19 Co3 2.12(2) 6 ?
O19 H19A 0.8445 . ?
O19 H19B 0.8408 . ?
O20 H20A 0.8425 . ?
O20 H20B 0.8453 . ?
O21 H21B 0.8501 . ?
O21 H21C 0.8500 . ?
C1 C4 1.494(10) . ?
C2 C6 1.59(2) . ?
C2' C6 1.48(2) . ?
C3 C8 1.433(11) 1_554 ?
C4 C9 1.365(10) . ?
C4 C5 1.368(10) . ?
C5 C6 1.382(10) . ?
C5 H5 0.9300 . ?
C6 C7 1.385(11) . ?
C7 C8 1.360(11) . ?
C7 H7 0.9300 . ?
C8 C9 1.340(10) . ?
C8 C3 1.433(11) 1_556 ?
C9 H9 0.9300 . ?
C10 C13 1.498(10) . ?
C11 C15 1.462(10) 7_556 ?
C12 C17 1.437(9) . ?
C13 C14 1.367(10) . ?
C13 C18 1.370(10) . ?
C14 C15 1.393(10) . ?
C14 H14 0.9300 . ?
C15 C16 1.409(9) . ?
C15 C11 1.462(10) 7_556 ?
C16 C17 1.398(10) . ?
C16 H16 0.9300 . ?
C17 C18 1.404(10) . ?
C18 H18 0.9300 . ?
C19 C22 1.525(11) . ?
C20 C24 1.408(11) . ?
C21 C26 1.451(16) 7 ?
C21' C26 1.472(18) 7 ?
C22 C27 1.341(11) . ?
C22 C23 1.391(10) . ?
C23 C24 1.406(10) . ?
C23 H23 0.9300 . ?
C24 C25 1.328(10) . ?
C25 C26 1.376(11) . ?
C25 H25 0.9300 . ?
C26 C27 1.392(12) . ?
C26 C21 1.451(16) 7 ?
C26 C21' 1.472(18) 7 ?
C27 H27 0.9300 . ?

loop_
_geom_torsion_atom_site_label_1
_geom_torsion_atom_site_label_2
_geom_torsion_atom_site_label_3
_geom_torsion_atom_site_label_4
_geom_torsion
_geom_torsion_site_symmetry_1
_geom_torsion_site_symmetry_2
_geom_torsion_site_symmetry_3
_geom_torsion_site_symmetry_4
_geom_torsion_publ_flag
C3 N1 N2 N3 -0.5(10) . . . . ?
C3 N1 N2 Co1 179.1(7) . . . . ?
N1 N2 N3 N4 1.9(11) . . . . ?
Co1 N2 N3 N4 -177.8(6) . . . . ?
N1 N2 N3 Co3 -163.8(6) . . . . ?
Co1 N2 N3 Co3 16.5(10) . . . . ?
N2 N3 N4 C3 -2.5(12) . . . . ?
Co3 N3 N4 C3 159.1(8) . . . . ?
C12 N5 N6 N7 -1.0(8) . . . . ?
C12 N5 N6 Co1 177.6(5) . . . . ?
N5 N6 N7 N8 0.7(8) . . . . ?
Co1 N6 N7 N8 -178.1(4) . . . . ?
N5 N6 N7 Co2 -179.8(5) . . . . ?
Co1 N6 N7 Co2 1.4(7) . . . . ?
N6 N7 N8 C12 -0.1(8) . . . . ?
Co2 N7 N8 C12 -179.5(5) . . . . ?
C21 N9 N10 N11 -18.8(15) . . . . ?
C21 N9 N10 Co2 -160.0(10) . . . . ?
N9 N10 N11 N12 13.5(18) . . . . ?
Co2 N10 N11 N12 155.5(10) . . . . ?
N9 N10 N11 Co3 -168.5(9) . . . . ?
Co2 N10 N11 Co3 -26.5(17) . . . . ?
N10 N11 N12 C21 -0.1(17) . . . . ?
Co3 N11 N12 C21 -178.3(11) . . . . ?
C21' N9 N10' N11' -17.2(16) . . . . ?
C21' N9 N10' Co2 -157.8(11) . . . . ?
N9 N10' N11' N12' 7.8(16) . . . . ?
Co2 N10' N11' N12' 153.0(10) . . . . ?
N9 N10' N11' Co4 -155.8(8) . . . . ?
Co2 N10' N11' Co4 -10.7(15) . . . . ?
N10' N11' N12' C21' 3.4(18) . . . . ?
Co4 N11' N12' C21' 163.6(12) . . . . ?
Tb1 O1 C1 O2 -15.6(10) . . . . ?
Tb1 O1 C1 C4 164.2(5) . . . . ?
Tb2 O2 C1 O1 -130(2) . . . . ?
Tb2 O2 C1 C4 50(3) . . . . ?
Tb2 O2 C1 Tb1 -141(2) . . . . ?
Tb1 O3 C2' O4' 92(2) 2_556 . . . ?
Tb1 O3 C2' C6 -102.8(17) 2_556 . . . ?
N2 N1 C3 N4 -1.0(11) . . . . ?
N2 N1 C3 C8 178.9(9) . . . 1_554 ?
N3 N4 C3 N1 2.3(12) . . . . ?
N3 N4 C3 C8 -177.6(10) . . . 1_554 ?
O1 C1 C4 C9 12.0(12) . . . . ?
O2 C1 C4 C9 -168.2(7) . . . . ?
Tb1 C1 C4 C9 50(2) . . . . ?
O1 C1 C4 C5 -163.7(8) . . . . ?
O2 C1 C4 C5 16.2(11) . . . . ?
Tb1 C1 C4 C5 -126.0(16) . . . . ?
C9 C4 C5 C6 1.1(13) . . . . ?
C1 C4 C5 C6 176.7(8) . . . . ?
C4 C5 C6 C7 -0.5(14) . . . . ?
C4 C5 C6 C2' 166.7(12) . . . . ?
C4 C5 C6 C2 -163.2(11) . . . . ?
O4' C2' C6 C5 -159.1(16) . . . . ?
O3 C2' C6 C5 35.3(19) . . . . ?
O4' C2' C6 C7 8(2) . . . . ?
O3 C2' C6 C7 -157.9(12) . . . . ?
O3 C2 C6 C5 -29(2) . . . . ?
O4 C2 C6 C5 171.1(17) . . . . ?
O3 C2 C6 C7 168.8(14) . . . . ?
O4 C2 C6 C7 9(2) . . . . ?
C5 C6 C7 C8 0.3(15) . . . . ?
C2' C6 C7 C8 -167.1(12) . . . . ?
C2 C6 C7 C8 162.5(12) . . . . ?
C6 C7 C8 C9 -0.6(15) . . . . ?
C6 C7 C8 C3 177.6(9) . . . 1_556 ?
C7 C8 C9 C4 1.1(14) . . . . ?
C3 C8 C9 C4 -177.1(9) 1_556 . . . ?
C5 C4 C9 C8 -1.4(13) . . . . ?
C1 C4 C9 C8 -177.1(8) . . . . ?
Tb1 O6 C10 O5 -1.1(8) . . . . ?
Tb1 O6 C10 C13 177.9(7) . . . . ?
Tb1 O5 C10 O6 1.1(9) . . . . ?
Tb1 O5 C10 C13 -177.9(6) . . . . ?
Tb1 O7 C11 O8 -21.0(17) . . . . ?
Tb1 O7 C11 C15 156.1(7) . . . 7_556 ?
Tb2 O8 C11 O7 26.8(15) . . . . ?
Tb2 O8 C11 C15 -150.4(7) . . . 7_556 ?
N6 N5 C12 N8 1.0(9) . . . . ?
N6 N5 C12 C17 177.5(7) . . . . ?
N7 N8 C12 N5 -0.6(8) . . . . ?
N7 N8 C12 C17 -177.0(7) . . . . ?
O6 C10 C13 C14 -167.9(8) . . . . ?
O5 C10 C13 C14 11.2(12) . . . . ?
O6 C10 C13 C18 14.3(12) . . . . ?
O5 C10 C13 C18 -166.7(8) . . . . ?
C18 C13 C14 C15 -1.8(12) . . . . ?
C10 C13 C14 C15 -179.7(7) . . . . ?
C13 C14 C15 C16 2.0(12) . . . . ?
C13 C14 C15 C11 -178.3(7) . . . 7_556 ?
C14 C15 C16 C17 -2.0(11) . . . . ?
C11 C15 C16 C17 178.3(7) 7_556 . . . ?
C15 C16 C17 C18 2.0(12) . . . . ?
C15 C16 C17 C12 -178.6(7) . . . . ?
N5 C12 C17 C16 -173.7(8) . . . . ?
N8 C12 C17 C16 2.4(12) . . . . ?
N5 C12 C17 C18 5.8(12) . . . . ?
N8 C12 C17 C18 -178.2(7) . . . . ?
C14 C13 C18 C17 1.8(12) . . . . ?
C10 C13 C18 C17 179.7(7) . . . . ?
C16 C17 C18 C13 -1.9(12) . . . . ?
C12 C17 C18 C13 178.7(7) . . . . ?
Tb1 O10 C19 O9 9.3(10) . . . . ?
Tb1 O10 C19 C22 -164.7(7) . . . . ?
Tb1 O9 C19 O10 -9.8(10) . . . . ?
Tb1 O9 C19 C22 164.4(6) . . . . ?
Tb2 O12 C20 O11 0.6(16) 1_554 . . . ?
Tb2 O12 C20 C24 -172.9(6) 1_554 . . . ?
Tb1 O11 C20 O12 -82.6(17) 2 . . . ?
Tb1 O11 C20 C24 90.8(15) 2 . . . ?
N10 N9 C21 N12 21.0(18) . . . . ?
N10 N9 C21 C26 -175.0(14) . . . 7 ?
N11 N12 C21 N9 -14(2) . . . . ?
N11 N12 C21 C26 -177.9(14) . . . 7 ?
N10' N9 C21' N12' 20.0(17) . . . . ?
N10' N9 C21' C26 166.0(12) . . . 7 ?
N11' N12' C21' N9 -13.4(17) . . . . ?
N11' N12' C21' C26 -156.8(14) . . . 7 ?
O10 C19 C22 C27 176.8(9) . . . . ?
O9 C19 C22 C27 2.4(13) . . . . ?
O10 C19 C22 C23 -8.7(13) . . . . ?
O9 C19 C22 C23 176.9(8) . . . . ?
C27 C22 C23 C24 1.3(13) . . . . ?
C19 C22 C23 C24 -173.2(7) . . . . ?
C22 C23 C24 C25 0.4(12) . . . . ?
C22 C23 C24 C20 178.0(8) . . . . ?
O12 C20 C24 C25 27.0(14) . . . . ?
O11 C20 C24 C25 -146.5(9) . . . . ?
O12 C20 C24 C23 -150.5(9) . . . . ?
O11 C20 C24 C23 35.9(13) . . . . ?
C23 C24 C25 C26 -0.7(13) . . . . ?
C20 C24 C25 C26 -178.3(9) . . . . ?
C24 C25 C26 C27 -0.7(15) . . . . ?
C24 C25 C26 C21 164.6(12) . . . 7 ?
C24 C25 C26 C21' -163.8(10) . . . 7 ?
C23 C22 C27 C26 -2.7(14) . . . . ?
C19 C22 C27 C26 171.8(9) . . . . ?
C25 C26 C27 C22 2.5(15) . . . . ?
C21 C26 C27 C22 -164.5(11) 7 . . . ?
C21' C26 C27 C22 165.1(11) 7 . . . ?
